data_4111380
loop_
_publ_author_name
'David A. Powell'
'Toshihide Maki'
'Gregory C. Fu'

_publ_section_title
;
 Stille Cross-Couplings of Unactivated Secondary Alkyl Halides Using
 Monoorganotin Reagents
;
_journal_name_full 'Journal of the American Chemical Society'
_journal_page_first 510
_journal_page_last 511
_journal_paper_doi 10.1021/ja0436300
_journal_volume 127
_journal_year 2005
_chemical_formula_sum 'C34 H52 O'
_chemical_formula_weight 476.76
_chemical_name_systematic
;
  ?
;
_space_group_IT_number 4
_symmetry_cell_setting monoclinic
_symmetry_space_group_name_Hall 'P 2yb'
_symmetry_space_group_name_H-M 'P 1 21 1'
_atom_sites_solution_hydrogens geom
_atom_sites_solution_primary direct
_atom_sites_solution_secondary difmap
_audit_creation_method SHELXL-97
_cell_angle_alpha 90.00
_cell_angle_beta 95.450(2)
_cell_angle_gamma 90.00
_cell_formula_units_Z 4
_cell_length_a 16.2746(11)
_cell_length_b 9.4620(7)
_cell_length_c 18.9247(14)
_cell_measurement_reflns_used 3838
_cell_measurement_temperature 193(2)
_cell_measurement_theta_max 20.94
_cell_measurement_theta_min 2.40
_cell_volume 2901.0(4)
_computing_cell_refinement 'SAINT 5 (Bruker-AXS, 2003)'
_computing_data_collection 'SMART 5 (Bruker-AXS, 2003)'
_computing_data_reduction 'SAINT 5 (Bruker-AXS, 2003)'
_computing_molecular_graphics 'Bruker SHELXTL'
_computing_publication_material 'Bruker SHELXTL'
_computing_structure_refinement 'SHELXL-97 (Sheldrick, 1997)'
_computing_structure_solution 'SHELXS-97 (Sheldrick, 1990)'
_diffrn_ambient_temperature 193(2)
_diffrn_measured_fraction_theta_full 1.000
_diffrn_measured_fraction_theta_max 1.000
_diffrn_measurement_device_type 'Bruker Smart APEX CCD'
_diffrn_measurement_method 'omega and phi scans'
_diffrn_radiation_monochromator graphite
_diffrn_radiation_source 'fine-focus sealed tube'
_diffrn_radiation_type MoK\a
_diffrn_radiation_wavelength 0.71073
_diffrn_reflns_av_R_equivalents 0.0287
_diffrn_reflns_av_sigmaI/netI 0.0460
_diffrn_reflns_limit_h_max 19
_diffrn_reflns_limit_h_min -19
_diffrn_reflns_limit_k_max 11
_diffrn_reflns_limit_k_min -11
_diffrn_reflns_limit_l_max 22
_diffrn_reflns_limit_l_min 0
_diffrn_reflns_number 16392
_diffrn_reflns_theta_full 25.00
_diffrn_reflns_theta_max 25.00
_diffrn_reflns_theta_min 1.26
_exptl_absorpt_coefficient_mu 0.063
_exptl_absorpt_correction_T_max 0.9937
_exptl_absorpt_correction_T_min 0.9765
_exptl_absorpt_correction_type multi-scan
_exptl_absorpt_process_details sadabs
_exptl_crystal_colour white
_exptl_crystal_density_diffrn 1.092
_exptl_crystal_density_meas 0
_exptl_crystal_description plate
_exptl_crystal_F_000 1056
_exptl_crystal_size_max 0.38
_exptl_crystal_size_mid 0.31
_exptl_crystal_size_min 0.10
_refine_diff_density_max 0.221
_refine_diff_density_min -0.228
_refine_diff_density_rms 0.034
_refine_ls_abs_structure_details 'Flack H D (1983), Acta Cryst. A39, 876-881'
_refine_ls_abs_structure_Flack -0.5(17)
_refine_ls_extinction_method none
_refine_ls_goodness_of_fit_ref 1.020
_refine_ls_hydrogen_treatment mixed
_refine_ls_matrix_type full
_refine_ls_number_parameters 631
_refine_ls_number_reflns 10145
_refine_ls_number_restraints 1
_refine_ls_restrained_S_all 1.020
_refine_ls_R_factor_all 0.0764
_refine_ls_R_factor_gt 0.0535
_refine_ls_shift/su_max 0.000
_refine_ls_shift/su_mean 0.000
_refine_ls_structure_factor_coef Fsqd
_refine_ls_weighting_details 'calc w=1/[\s^2^(Fo^2^)+(0.0562P)^2^+0.4152P] where P=(Fo^2^+2Fc^2^)/3'
_refine_ls_weighting_scheme calc
_refine_ls_wR_factor_gt 0.1138
_refine_ls_wR_factor_ref 0.1252
_reflns_number_gt 7735
_reflns_number_total 10145
_reflns_threshold_expression >2sigma(I)
_cod_data_source_file ja0436300si20041029_021954.cif
_cod_data_source_block 04134dpm
_cod_database_code 4111380

loop_
_symmetry_equiv_pos_as_xyz
'x, y, z'
'-x, y+1/2, -z'

loop_
_atom_site_label
_atom_site_type_symbol
_atom_site_fract_x
_atom_site_fract_y
_atom_site_fract_z
_atom_site_U_iso_or_equiv
_atom_site_adp_type
_atom_site_occupancy
_atom_site_symmetry_multiplicity
_atom_site_calc_flag
_atom_site_refinement_flags
O1 O 0.61557(11) 0.5166(2) 0.28139(10) 0.0575(5) Uani 1 1 d .
C100 C 0.65930(18) 0.3887(4) 0.29547(18) 0.0652(9) Uani 1 1 d .
H10A H 0.7152 0.4098 0.3168 0.098 Uiso 1 1 calc R
H10B H 0.6625 0.3368 0.2510 0.098 Uiso 1 1 calc R
H10C H 0.6305 0.3309 0.3283 0.098 Uiso 1 1 calc R
C101 C 0.53583(15) 0.5059(3) 0.25086(13) 0.0455(6) Uani 1 1 d .
C102 C 0.49714(17) 0.3802(3) 0.23084(16) 0.0524(7) Uani 1 1 d .
H102 H 0.5261 0.2933 0.2373 0.063 Uiso 1 1 calc R
C103 C 0.49298(18) 0.6309(3) 0.24039(16) 0.0590(8) Uani 1 1 d .
H103 H 0.5192 0.7180 0.2535 0.071 Uiso 1 1 calc R
C104 C 0.41195(17) 0.6298(3) 0.21092(16) 0.0592(8) Uani 1 1 d .
H104 H 0.3835 0.7172 0.2041 0.071 Uiso 1 1 calc R
C105 C 0.41553(17) 0.3817(3) 0.20114(16) 0.0538(8) Uani 1 1 d .
H105 H 0.3896 0.2947 0.1873 0.065 Uiso 1 1 calc R
C106 C 0.37079(15) 0.5063(3) 0.19105(13) 0.0455(6) Uani 1 1 d .
C107 C 0.28014(15) 0.5025(3) 0.16410(13) 0.0468(7) Uani 1 1 d .
H107 H 0.2692 0.4095 0.1400 0.056 Uiso 1 1 calc R
C108 C 0.22457(14) 0.5113(3) 0.22494(13) 0.0486(7) Uani 1 1 d .
H10D H 0.2404 0.4365 0.2602 0.058 Uiso 1 1 calc R
H10E H 0.2325 0.6040 0.2490 0.058 Uiso 1 1 calc R
C109 C 0.25410(16) 0.6187(3) 0.10984(15) 0.0543(8) Uani 1 1 d .
H10F H 0.2648 0.7124 0.1321 0.065 Uiso 1 1 calc R
H10G H 0.2879 0.6112 0.0692 0.065 Uiso 1 1 calc R
C110 C 0.16371(15) 0.6081(3) 0.08306(14) 0.0441(6) Uani 1 1 d .
C111 C 0.10189(15) 0.5999(3) 0.13858(13) 0.0416(6) Uani 1 1 d .
C112 C 0.13368(15) 0.4936(3) 0.19731(13) 0.0458(6) Uani 1 1 d .
H11A H 0.0997 0.5037 0.2377 0.055 Uiso 1 1 calc R
H11B H 0.1254 0.3965 0.1784 0.055 Uiso 1 1 calc R
C113 C 0.14123(16) 0.6054(3) 0.01371(14) 0.0501(7) Uani 1 1 d .
H113 H 0.1839 0.6102 -0.0172 0.060 Uiso 1 1 calc R
C114 C 0.05477(15) 0.5956(3) -0.01967(13) 0.0500(7) Uani 1 1 d .
H11C H 0.0458 0.5004 -0.0407 0.060 Uiso 1 1 calc R
H11D H 0.0469 0.6655 -0.0586 0.060 Uiso 1 1 calc R
C115 C -0.00949(14) 0.6220(3) 0.03253(13) 0.0418(6) Uani 1 1 d .
H115 H -0.0138 0.7260 0.0409 0.050 Uiso 1 1 calc R
C116 C 0.01705(14) 0.5478(3) 0.10401(12) 0.0389(6) Uani 1 1 d .
H116 H 0.0242 0.4456 0.0927 0.047 Uiso 1 1 calc R
C117 C -0.05257(14) 0.5548(3) 0.15374(13) 0.0476(7) Uani 1 1 d .
H11E H -0.0364 0.4972 0.1965 0.057 Uiso 1 1 calc R
H11F H -0.0585 0.6538 0.1694 0.057 Uiso 1 1 calc R
C118 C -0.13624(15) 0.5027(3) 0.12000(13) 0.0481(7) Uani 1 1 d .
H11G H -0.1781 0.5151 0.1542 0.058 Uiso 1 1 calc R
H11H H -0.1325 0.4006 0.1093 0.058 Uiso 1 1 calc R
C119 C -0.16371(15) 0.5834(3) 0.05129(13) 0.0426(6) Uani 1 1 d .
C120 C -0.09337(14) 0.5663(3) 0.00283(12) 0.0421(6) Uani 1 1 d .
H120 H -0.0862 0.4621 -0.0032 0.050 Uiso 1 1 calc R
C121 C -0.13038(16) 0.6206(3) -0.06883(14) 0.0522(7) Uani 1 1 d .
H12A H -0.1014 0.5802 -0.1079 0.063 Uiso 1 1 calc R
H12B H -0.1275 0.7250 -0.0710 0.063 Uiso 1 1 calc R
C122 C -0.22051(16) 0.5698(4) -0.07324(14) 0.0582(8) Uani 1 1 d .
H12C H -0.2294 0.4914 -0.1078 0.070 Uiso 1 1 calc R
H12D H -0.2585 0.6480 -0.0885 0.070 Uiso 1 1 calc R
C123 C -0.23624(15) 0.5186(3) 0.00249(13) 0.0482(7) Uani 1 1 d .
H123 H -0.2277 0.4139 0.0032 0.058 Uiso 1 1 calc R
C124 C 0.09522(17) 0.7479(3) 0.17231(16) 0.0534(7) Uani 1 1 d .
H12C H 0.0554 0.7446 0.2080 0.080 Uiso 1 1 calc R
H12D H 0.0766 0.8164 0.1354 0.080 Uiso 1 1 calc R
H12E H 0.1494 0.7763 0.1949 0.080 Uiso 1 1 calc R
C125 C -0.18138(17) 0.7388(3) 0.06688(17) 0.0570(8) Uani 1 1 d .
H12F H -0.1992 0.7877 0.0224 0.085 Uiso 1 1 calc R
H12G H -0.1311 0.7836 0.0892 0.085 Uiso 1 1 calc R
H12H H -0.2251 0.7446 0.0990 0.085 Uiso 1 1 calc R
C126 C -0.32616(16) 0.5443(4) 0.01815(15) 0.0584(8) Uani 1 1 d .
H126 H -0.3372 0.6480 0.0130 0.070 Uiso 1 1 calc R
C127 C -0.34369(18) 0.5017(5) 0.09280(17) 0.0812(11) Uani 1 1 d .
H12I H -0.3065 0.5532 0.1276 0.122 Uiso 1 1 calc R
H12J H -0.3348 0.3998 0.0990 0.122 Uiso 1 1 calc R
H12K H -0.4011 0.5246 0.0999 0.122 Uiso 1 1 calc R
C128 C -0.38549(17) 0.4669(4) -0.03796(17) 0.0675(9) Uani 1 1 d .
H12I H -0.3654 0.4824 -0.0851 0.081 Uiso 1 1 calc R
H12J H -0.3818 0.3643 -0.0280 0.081 Uiso 1 1 calc R
C129 C -0.4746(2) 0.5085(6) -0.0426(2) 0.1006(14) Uani 1 1 d .
H12L H -0.4787 0.6129 -0.0438 0.121 Uiso 1 1 calc R
H12M H -0.4987 0.4752 0.0006 0.121 Uiso 1 1 calc R
C130 C -0.52521(19) 0.4477(4) -0.10829(18) 0.0750(10) Uani 1 1 d .
H13A H -0.4985 0.4782 -0.1506 0.090 Uiso 1 1 calc R
H13B H -0.5207 0.3434 -0.1058 0.090 Uiso 1 1 calc R
C131 C -0.6120(3) 0.4830(9) -0.1203(3) 0.151(3) Uani 1 1 d .
H131 H -0.6307 0.4104 -0.0869 0.181 Uiso 1 1 calc R
C132 C -0.6540(2) 0.4147(6) -0.1870(2) 0.1126(18) Uani 1 1 d .
H13C H -0.6285 0.3227 -0.1944 0.169 Uiso 1 1 calc R
H13D H -0.6477 0.4758 -0.2279 0.169 Uiso 1 1 calc R
H13E H -0.7128 0.4016 -0.1816 0.169 Uiso 1 1 calc R
C133 C -0.6478(3) 0.5866(8) -0.0929(4) 0.215(4) Uani 1 1 d .
H13F H -0.7078 0.5752 -0.1015 0.322 Uiso 1 1 calc R
H13G H -0.6312 0.6751 -0.1143 0.322 Uiso 1 1 calc R
H13H H -0.6320 0.5891 -0.0416 0.322 Uiso 1 1 calc R
O2 O -0.15645(11) 0.5806(3) 0.36575(11) 0.0654(6) Uani 1 1 d .
C200 C -0.18424(17) 0.6792(4) 0.31166(16) 0.0626(9) Uani 1 1 d .
H20A H -0.2433 0.6651 0.2982 0.094 Uiso 1 1 calc R
H20B H -0.1536 0.6647 0.2701 0.094 Uiso 1 1 calc R
H20C H -0.1749 0.7757 0.3295 0.094 Uiso 1 1 calc R
C201 C -0.07408(15) 0.5858(4) 0.39047(14) 0.0499(7) Uani 1 1 d .
C202 C -0.01847(16) 0.6841(3) 0.36967(16) 0.0543(8) Uani 1 1 d .
H202 H -0.0359 0.7545 0.3358 0.065 Uiso 1 1 calc R
C203 C -0.04695(17) 0.4846(4) 0.43936(17) 0.0641(9) Uani 1 1 d .
H203 H -0.0847 0.4164 0.4540 0.077 Uiso 1 1 calc R
C204 C 0.06334(16) 0.6792(3) 0.39874(16) 0.0536(7) Uani 1 1 d .
H204 H 0.1009 0.7478 0.3843 0.064 Uiso 1 1 calc R
C205 C 0.03500(16) 0.4810(4) 0.46755(16) 0.0590(8) Uani 1 1 d .
H205 H 0.0523 0.4100 0.5012 0.071 Uiso 1 1 calc R
C206 C 0.09194(15) 0.5783(3) 0.44780(13) 0.0448(6) Uani 1 1 d .
C207 C 0.18231(14) 0.5774(3) 0.47678(13) 0.0420(6) Uani 1 1 d .
H207 H 0.2066 0.6695 0.4633 0.050 Uiso 1 1 calc R
C208 C 0.23197(15) 0.4595(3) 0.44429(13) 0.0432(6) Uani 1 1 d .
H20D H 0.2110 0.3665 0.4583 0.052 Uiso 1 1 calc R
H20E H 0.2238 0.4660 0.3919 0.052 Uiso 1 1 calc R
C209 C 0.19681(14) 0.5648(3) 0.55754(13) 0.0450(6) Uani 1 1 d .
H20F H 0.1770 0.4717 0.5726 0.054 Uiso 1 1 calc R
H20G H 0.1650 0.6390 0.5798 0.054 Uiso 1 1 calc R
C210 C 0.32332(14) 0.4693(3) 0.46804(13) 0.0388(6) Uani 1 1 d .
C211 C 0.34704(14) 0.4760(3) 0.54835(12) 0.0368(6) Uani 1 1 d .
C212 C 0.28863(14) 0.5808(3) 0.58253(13) 0.0411(6) Uani 1 1 d .
H21A H 0.2959 0.5681 0.6347 0.049 Uiso 1 1 calc R
H21B H 0.3058 0.6784 0.5722 0.049 Uiso 1 1 calc R
C213 C 0.37847(14) 0.4720(3) 0.42070(13) 0.0407(6) Uani 1 1 d .
H213 H 0.3581 0.4672 0.3720 0.049 Uiso 1 1 calc R
C214 C 0.46963(14) 0.4820(3) 0.43744(12) 0.0428(6) Uani 1 1 d .
H21C H 0.4883 0.5766 0.4232 0.051 Uiso 1 1 calc R
H21D H 0.4966 0.4108 0.4090 0.051 Uiso 1 1 calc R
C215 C 0.49749(14) 0.4586(3) 0.51615(12) 0.0366(6) Uani 1 1 d .
H215 H 0.4979 0.3548 0.5260 0.044 Uiso 1 1 calc R
C216 C 0.43747(14) 0.5301(3) 0.56293(12) 0.0371(6) Uani 1 1 d .
H216 H 0.4363 0.6324 0.5495 0.045 Uiso 1 1 calc R
C217 C 0.47132(14) 0.5244(3) 0.64170(12) 0.0414(6) Uani 1 1 d .
H21E H 0.4352 0.5821 0.6695 0.050 Uiso 1 1 calc R
H21F H 0.4683 0.4255 0.6584 0.050 Uiso 1 1 calc R
C218 C 0.56037(13) 0.5768(3) 0.65719(12) 0.0408(6) Uani 1 1 d .
H21G H 0.5624 0.6794 0.6473 0.049 Uiso 1 1 calc R
H21H H 0.5784 0.5625 0.7081 0.049 Uiso 1 1 calc R
C219 C 0.61979(14) 0.4995(3) 0.61240(12) 0.0377(6) Uani 1 1 d .
C220 C 0.58438(13) 0.5160(3) 0.53442(12) 0.0369(6) Uani 1 1 d .
H220 H 0.5803 0.6202 0.5258 0.044 Uiso 1 1 calc R
C221 C 0.65363(14) 0.4647(3) 0.49184(14) 0.0442(6) Uani 1 1 d .
H22A H 0.6500 0.5099 0.4444 0.053 Uiso 1 1 calc R
H22B H 0.6515 0.3608 0.4858 0.053 Uiso 1 1 calc R
C222 C 0.73319(14) 0.5099(3) 0.53702(13) 0.0433(6) Uani 1 1 d .
H22C H 0.7616 0.5856 0.5126 0.052 Uiso 1 1 calc R
H22D H 0.7712 0.4286 0.5448 0.052 Uiso 1 1 calc R
C223 C 0.70728(13) 0.5643(3) 0.60877(12) 0.0379(6) Uani 1 1 d .
H223 H 0.6997 0.6688 0.6038 0.045 Uiso 1 1 calc R
C224 C 0.33704(16) 0.3280(3) 0.58031(15) 0.0461(7) Uani 1 1 d .
H22C H 0.3738 0.2614 0.5592 0.069 Uiso 1 1 calc R
H22D H 0.2797 0.2967 0.5703 0.069 Uiso 1 1 calc R
H22E H 0.3512 0.3318 0.6318 0.069 Uiso 1 1 calc R
C225 C 0.62857(16) 0.3422(3) 0.63407(15) 0.0487(7) Uani 1 1 d .
H22F H 0.6673 0.2955 0.6050 0.073 Uiso 1 1 calc R
H22G H 0.5746 0.2959 0.6267 0.073 Uiso 1 1 calc R
H22H H 0.6494 0.3356 0.6843 0.073 Uiso 1 1 calc R
C226 C 0.77401(14) 0.5405(3) 0.67062(13) 0.0433(6) Uani 1 1 d .
H226 H 0.7860 0.4369 0.6734 0.052 Uiso 1 1 calc R
C227 C 0.74594(16) 0.5859(4) 0.74155(14) 0.0658(9) Uani 1 1 d .
H22I H 0.7904 0.5687 0.7793 0.099 Uiso 1 1 calc R
H22J H 0.6970 0.5314 0.7512 0.099 Uiso 1 1 calc R
H22K H 0.7324 0.6868 0.7399 0.099 Uiso 1 1 calc R
C228 C 0.85458(14) 0.6171(3) 0.65710(14) 0.0468(7) Uani 1 1 d .
H22I H 0.8706 0.5877 0.6101 0.056 Uiso 1 1 calc R
H22J H 0.8437 0.7201 0.6550 0.056 Uiso 1 1 calc R
C229 C 0.92662(15) 0.5899(3) 0.71225(15) 0.0528(7) Uani 1 1 d .
H22K H 0.9358 0.4866 0.7161 0.063 Uiso 1 1 calc R
H22L H 0.9117 0.6237 0.7589 0.063 Uiso 1 1 calc R
C230 C 1.00682(15) 0.6600(3) 0.69673(14) 0.0506(7) Uani 1 1 d .
H23A H 0.9948 0.7583 0.6812 0.061 Uiso 1 1 calc R
H23B H 1.0289 0.6096 0.6568 0.061 Uiso 1 1 calc R
C231 C 1.07297(16) 0.6630(3) 0.75897(15) 0.0512(7) Uani 1 1 d .
H231 H 1.0499 0.7172 0.7979 0.061 Uiso 1 1 calc R
C232 C 1.09556(18) 0.5180(4) 0.78812(19) 0.0721(9) Uani 1 1 d .
H23A H 1.1374 0.5270 0.8287 0.108 Uiso 1 1 calc R
H23B H 1.1176 0.4608 0.7511 0.108 Uiso 1 1 calc R
H23C H 1.0463 0.4721 0.8035 0.108 Uiso 1 1 calc R
C233 C 1.14941(17) 0.7421(4) 0.74017(16) 0.0617(8) Uani 1 1 d .
H23D H 1.1334 0.8360 0.7218 0.093 Uiso 1 1 calc R
H23E H 1.1757 0.6893 0.7039 0.093 Uiso 1 1 calc R
H23F H 1.1883 0.7520 0.7827 0.093 Uiso 1 1 calc R

loop_
_atom_site_aniso_label
_atom_site_aniso_U_11
_atom_site_aniso_U_22
_atom_site_aniso_U_33
_atom_site_aniso_U_23
_atom_site_aniso_U_13
_atom_site_aniso_U_12
O1 0.0390(10) 0.0688(14) 0.0637(12) 0.0001(11) -0.0004(9) 0.0040(10)
C100 0.0452(17) 0.076(2) 0.072(2) 0.0000(18) -0.0067(16) 0.0147(16)
C101 0.0341(14) 0.0619(18) 0.0405(14) 0.0012(14) 0.0041(11) 0.0037(14)
C102 0.0411(17) 0.0497(18) 0.066(2) 0.0069(15) 0.0034(15) 0.0064(13)
C103 0.0515(18) 0.056(2) 0.067(2) -0.0156(16) -0.0062(16) 0.0019(15)
C104 0.0511(18) 0.056(2) 0.068(2) -0.0131(16) -0.0062(16) 0.0150(15)
C105 0.0463(18) 0.0509(18) 0.0639(19) 0.0048(15) 0.0029(15) -0.0015(14)
C106 0.0430(15) 0.0546(17) 0.0385(14) -0.0034(13) 0.0008(12) 0.0053(14)
C107 0.0401(14) 0.0538(17) 0.0455(15) -0.0055(14) -0.0014(12) 0.0053(14)
C108 0.0431(15) 0.0612(18) 0.0398(14) -0.0009(14) -0.0042(12) 0.0055(14)
C109 0.0444(16) 0.069(2) 0.0491(16) 0.0066(15) 0.0034(13) 0.0005(15)
C110 0.0400(15) 0.0446(16) 0.0474(16) 0.0079(13) 0.0033(13) 0.0023(12)
C111 0.0394(14) 0.0428(16) 0.0419(14) -0.0023(12) 0.0003(12) 0.0052(12)
C112 0.0410(14) 0.0576(17) 0.0385(14) 0.0010(13) 0.0026(11) 0.0005(14)
C113 0.0445(15) 0.0625(19) 0.0448(16) 0.0089(14) 0.0120(13) 0.0040(14)
C114 0.0476(16) 0.0614(19) 0.0407(14) 0.0061(14) 0.0019(12) 0.0044(14)
C115 0.0407(14) 0.0444(16) 0.0399(14) 0.0010(12) 0.0012(12) 0.0012(12)
C116 0.0405(14) 0.0381(16) 0.0374(13) -0.0021(11) 0.0005(11) 0.0025(11)
C117 0.0451(15) 0.0626(19) 0.0348(13) 0.0027(13) 0.0021(12) 0.0041(13)
C118 0.0442(15) 0.0607(18) 0.0394(14) 0.0023(14) 0.0035(12) 0.0005(14)
C119 0.0384(14) 0.0472(16) 0.0416(14) 0.0016(13) -0.0001(12) 0.0034(13)
C120 0.0455(15) 0.0415(15) 0.0380(14) 0.0041(12) -0.0025(12) 0.0002(12)
C121 0.0515(16) 0.0643(19) 0.0398(15) 0.0083(14) -0.0013(13) 0.0019(14)
C122 0.0528(17) 0.074(2) 0.0468(16) 0.0041(16) -0.0029(14) 0.0002(16)
C123 0.0461(15) 0.0523(17) 0.0449(15) 0.0008(14) -0.0020(12) 0.0033(14)
C124 0.0469(17) 0.0486(17) 0.0634(19) -0.0098(15) -0.0011(15) 0.0006(13)
C125 0.0455(17) 0.0588(19) 0.066(2) -0.0049(16) 0.0035(15) 0.0062(14)
C126 0.0396(15) 0.073(2) 0.0623(18) 0.0004(16) 0.0020(14) 0.0026(14)
C127 0.0511(18) 0.126(3) 0.068(2) -0.002(2) 0.0117(16) -0.012(2)
C128 0.0502(18) 0.082(2) 0.069(2) -0.0004(19) -0.0023(16) 0.0004(17)
C129 0.053(2) 0.148(4) 0.097(3) -0.031(3) -0.006(2) 0.006(2)
C130 0.056(2) 0.092(3) 0.076(2) -0.010(2) -0.0016(18) -0.0039(18)
C131 0.074(3) 0.254(8) 0.120(4) -0.073(5) -0.014(3) 0.040(4)
C132 0.050(2) 0.209(6) 0.078(3) -0.021(3) 0.002(2) 0.006(3)
C133 0.094(4) 0.261(9) 0.275(9) -0.163(8) -0.057(5) 0.070(5)
O2 0.0329(10) 0.0905(16) 0.0716(14) 0.0051(13) -0.0014(10) -0.0017(11)
C200 0.0414(16) 0.088(2) 0.0575(19) -0.0095(18) -0.0009(15) 0.0097(16)
C201 0.0320(15) 0.0676(19) 0.0493(16) -0.0046(16) 0.0003(12) -0.0049(14)
C202 0.0378(16) 0.071(2) 0.0526(17) 0.0080(15) -0.0020(14) 0.0021(15)
C203 0.0421(17) 0.076(2) 0.074(2) 0.0137(18) 0.0021(15) -0.0165(16)
C204 0.0397(16) 0.0623(19) 0.0584(18) 0.0100(15) 0.0028(14) -0.0089(14)
C205 0.0451(17) 0.067(2) 0.0636(19) 0.0138(16) -0.0032(14) -0.0090(15)
C206 0.0355(14) 0.0566(17) 0.0423(14) -0.0040(14) 0.0032(12) -0.0029(14)
C207 0.0362(14) 0.0458(15) 0.0433(14) -0.0033(13) -0.0004(12) -0.0094(12)
C208 0.0396(15) 0.0523(17) 0.0370(14) -0.0075(13) 0.0005(12) -0.0078(12)
C209 0.0345(14) 0.0536(17) 0.0473(15) -0.0073(13) 0.0055(12) -0.0001(12)
C210 0.0380(14) 0.0385(15) 0.0395(14) -0.0059(12) 0.0020(12) -0.0048(11)
C211 0.0344(13) 0.0403(15) 0.0356(13) -0.0024(11) 0.0031(11) -0.0035(11)
C212 0.0373(14) 0.0478(16) 0.0374(13) -0.0029(12) 0.0002(11) -0.0031(12)
C213 0.0398(14) 0.0488(17) 0.0328(13) -0.0048(12) 0.0003(12) -0.0035(12)
C214 0.0393(14) 0.0515(17) 0.0376(14) -0.0067(12) 0.0050(11) -0.0028(13)
C215 0.0342(13) 0.0361(14) 0.0395(14) -0.0035(11) 0.0026(11) -0.0008(11)
C216 0.0374(13) 0.0380(15) 0.0358(13) 0.0000(11) 0.0032(11) -0.0008(11)
C217 0.0349(13) 0.0520(17) 0.0372(13) -0.0010(12) 0.0032(11) 0.0024(12)
C218 0.0362(13) 0.0524(16) 0.0333(13) -0.0005(12) 0.0006(11) 0.0002(12)
C219 0.0326(13) 0.0389(14) 0.0409(14) 0.0049(12) -0.0005(11) 0.0020(12)
C220 0.0358(13) 0.0367(14) 0.0381(13) -0.0019(12) 0.0030(11) 0.0019(11)
C221 0.0384(14) 0.0480(17) 0.0465(15) -0.0067(13) 0.0065(12) 0.0008(12)
C222 0.0367(14) 0.0446(15) 0.0487(15) 0.0022(13) 0.0054(12) 0.0012(12)
C223 0.0337(13) 0.0358(14) 0.0434(14) 0.0061(12) 0.0001(11) 0.0032(11)
C224 0.0413(15) 0.0464(17) 0.0509(16) -0.0003(13) 0.0062(13) -0.0051(12)
C225 0.0402(15) 0.0465(17) 0.0590(17) 0.0082(14) 0.0032(13) -0.0021(12)
C226 0.0358(14) 0.0482(17) 0.0451(15) 0.0079(12) -0.0002(12) 0.0020(11)
C227 0.0382(15) 0.111(3) 0.0457(16) 0.0022(18) -0.0059(13) -0.0090(18)
C228 0.0358(14) 0.0548(17) 0.0487(16) 0.0053(13) -0.0012(12) -0.0019(13)
C229 0.0400(15) 0.0612(19) 0.0556(17) 0.0104(15) -0.0041(13) -0.0078(14)
C230 0.0393(15) 0.0654(19) 0.0468(16) 0.0032(14) 0.0026(13) -0.0082(14)
C231 0.0372(15) 0.0636(19) 0.0522(17) -0.0023(15) 0.0004(13) -0.0046(14)
C232 0.0450(17) 0.080(2) 0.088(2) 0.015(2) -0.0129(16) -0.0010(17)
C233 0.0439(17) 0.085(2) 0.0561(18) -0.0053(17) 0.0045(15) -0.0153(15)

loop_
_atom_type_symbol
_atom_type_description
_atom_type_scat_dispersion_real
_atom_type_scat_dispersion_imag
_atom_type_scat_source
C C 0.0033 0.0016 'International Tables Vol C Tables 4.2.6.8 and 6.1.1.4'
H H 0.0000 0.0000 'International Tables Vol C Tables 4.2.6.8 and 6.1.1.4'
O O 0.0106 0.0060 'International Tables Vol C Tables 4.2.6.8 and 6.1.1.4'

loop_
_geom_angle_atom_site_label_1
_geom_angle_atom_site_label_2
_geom_angle_atom_site_label_3
_geom_angle
C101 O1 C100 117.0(2)
O1 C101 C103 116.3(3)
O1 C101 C102 124.5(3)
C103 C101 C102 119.2(2)
C101 C102 C105 119.6(3)
C101 C103 C104 120.2(3)
C106 C104 C103 122.3(3)
C106 C105 C102 122.1(3)
C104 C106 C105 116.5(2)
C104 C106 C107 122.9(3)
C105 C106 C107 120.5(3)
C106 C107 C108 111.8(2)
C106 C107 C109 114.0(2)
C108 C107 C109 108.6(2)
C112 C108 C107 111.0(2)
C110 C109 C107 111.9(2)
C113 C110 C109 120.0(2)
C113 C110 C111 122.8(2)
C109 C110 C111 117.2(2)
C110 C111 C124 108.4(2)
C110 C111 C112 109.3(2)
C124 C111 C112 108.8(2)
C110 C111 C116 110.2(2)
C124 C111 C116 111.5(2)
C112 C111 C116 108.6(2)
C108 C112 C111 114.8(2)
C110 C113 C114 125.5(2)
C113 C114 C115 113.2(2)
C120 C115 C114 110.5(2)
C120 C115 C116 109.4(2)
C114 C115 C116 109.9(2)
C117 C116 C115 110.71(19)
C117 C116 C111 113.91(19)
C115 C116 C111 112.8(2)
C118 C117 C116 114.1(2)
C117 C118 C119 111.6(2)
C125 C119 C118 111.0(2)
C125 C119 C120 112.3(2)
C118 C119 C120 106.1(2)
C125 C119 C123 110.3(2)
C118 C119 C123 116.7(2)
C120 C119 C123 99.8(2)
C121 C120 C115 118.6(2)
C121 C120 C119 104.0(2)
C115 C120 C119 115.8(2)
C120 C121 C122 103.7(2)
C121 C122 C123 106.6(2)
C126 C123 C119 120.4(2)
C126 C123 C122 111.7(2)
C119 C123 C122 104.0(2)
C127 C126 C123 113.7(2)
C127 C126 C128 110.6(3)
C123 C126 C128 109.6(2)
C129 C128 C126 116.9(3)
C128 C129 C130 113.0(3)
C131 C130 C129 118.7(4)
C133 C131 C130 126.1(5)
C133 C131 C132 118.5(5)
C130 C131 C132 112.7(4)
C201 O2 C200 116.9(2)
C203 C201 O2 116.3(3)
C203 C201 C202 118.9(2)
O2 C201 C202 124.7(3)
C201 C202 C204 119.6(3)
C201 C203 C205 120.7(3)
C206 C204 C202 122.5(3)
C206 C205 C203 121.5(3)
C204 C206 C205 116.8(2)
C204 C206 C207 120.0(2)
C205 C206 C207 123.3(3)
C206 C207 C209 114.4(2)
C206 C207 C208 112.8(2)
C209 C207 C208 107.8(2)
C210 C208 C207 112.0(2)
C207 C209 C212 110.8(2)
C213 C210 C208 120.6(2)
C213 C210 C211 123.1(2)
C208 C210 C211 116.4(2)
C210 C211 C224 109.0(2)
C210 C211 C212 109.40(19)
C224 C211 C212 108.9(2)
C210 C211 C216 109.50(18)
C224 C211 C216 111.3(2)
C212 C211 C216 108.73(19)
C209 C212 C211 115.2(2)
C210 C213 C214 125.5(2)
C213 C214 C215 113.2(2)
C220 C215 C214 110.61(19)
C220 C215 C216 109.85(19)
C214 C215 C216 110.56(19)
C215 C216 C217 110.71(19)
C215 C216 C211 113.26(19)
C217 C216 C211 113.88(19)
C218 C217 C216 114.7(2)
C219 C218 C217 112.0(2)
C218 C219 C220 106.47(18)
C218 C219 C225 111.1(2)
C220 C219 C225 111.6(2)
C218 C219 C223 117.7(2)
C220 C219 C223 100.28(18)
C225 C219 C223 109.2(2)
C215 C220 C221 118.9(2)
C215 C220 C219 115.9(2)
C221 C220 C219 104.24(19)
C220 C221 C222 104.0(2)
C221 C222 C223 107.10(18)
C226 C223 C222 112.85(19)
C226 C223 C219 119.5(2)
C222 C223 C219 103.55(19)
C227 C226 C223 112.4(2)
C227 C226 C228 110.2(2)
C223 C226 C228 110.9(2)
C229 C228 C226 114.9(2)
C228 C229 C230 114.6(2)
C229 C230 C231 114.7(2)
C232 C231 C230 113.4(2)
C232 C231 C233 110.9(2)
C230 C231 C233 111.3(2)

loop_
_geom_bond_atom_site_label_1
_geom_bond_atom_site_label_2
_geom_bond_distance
O1 C101 1.373(3)
O1 C100 1.416(4)
C101 C103 1.378(4)
C101 C102 1.381(4)
C102 C105 1.392(4)
C103 C104 1.382(4)
C104 C106 1.382(4)
C105 C106 1.389(4)
C106 C107 1.515(3)
C107 C108 1.532(3)
C107 C109 1.536(4)
C108 C112 1.530(3)
C109 C110 1.513(3)
C110 C113 1.329(4)
C110 C111 1.524(3)
C111 C124 1.547(4)
C111 C112 1.551(4)
C111 C116 1.551(3)
C113 C114 1.490(4)
C114 C115 1.526(3)
C115 C120 1.520(3)
C115 C116 1.548(3)
C116 C117 1.542(3)
C117 C118 1.530(3)
C118 C119 1.537(3)
C119 C125 1.532(4)
C119 C120 1.542(3)
C119 C123 1.554(4)
C120 C121 1.520(3)
C121 C122 1.538(4)
C122 C123 1.557(4)
C123 C126 1.540(4)
C126 C127 1.522(4)
C126 C128 1.550(4)
C128 C129 1.498(4)
C129 C130 1.537(5)
C130 C131 1.449(5)
C131 C133 1.276(7)
C131 C132 1.521(6)
O2 C201 1.378(3)
O2 C200 1.427(4)
C201 C203 1.375(4)
C201 C202 1.381(4)
C202 C204 1.392(4)
C203 C205 1.389(4)
C204 C206 1.381(4)
C205 C206 1.383(4)
C206 C207 1.520(3)
C207 C209 1.529(3)
C207 C208 1.539(4)
C208 C210 1.515(3)
C209 C212 1.531(3)
C210 C213 1.327(3)
C210 C211 1.533(3)
C211 C224 1.540(4)
C211 C212 1.556(3)
C211 C216 1.558(3)
C213 C214 1.490(3)
C214 C215 1.531(3)
C215 C220 1.523(3)
C215 C216 1.536(3)
C216 C217 1.540(3)
C217 C218 1.534(3)
C218 C219 1.531(3)
C219 C220 1.540(3)
C219 C225 1.547(4)
C219 C223 1.558(3)
C220 C221 1.526(3)
C221 C222 1.543(3)
C222 C223 1.548(3)
C223 C226 1.536(3)
C226 C227 1.520(4)
C226 C228 1.541(3)
C228 C229 1.516(3)
C229 C230 1.517(3)
C230 C231 1.519(4)
C231 C232 1.511(5)
C231 C233 1.523(4)
